data_6000665
loop_
_publ_author_name
'Louer, D.'
'Louer, M.'
'Touboul, M.'

_publ_section_title
;
 Crystal-structure determination of lithium diborate hydrate,
 LIB2O3(OH).H2O, from X-ray-powder diffraction data collected with a
 curved position-sensitive detector
;
_journal_name_full 'Journal of Applied Crystallography'
_journal_page_first 617
_journal_page_last 623
_journal_paper_doi 10.1107/S0021889892004801
_journal_volume 25
_journal_year 1992
_chemical_formula_sum 'B2 H3 Li O5'
_space_group_name_H-M_alt 'P n n a'
_cell_angle_alpha 90.000
_cell_angle_beta 90.000
_cell_angle_gamma 90.000
_cell_length_a 9.7984
_cell_length_b 8.2759
_cell_length_c 9.6138
_cell_volume 779.59
_cod_database_code 6000665

loop_
_atom_site_label
_atom_site_fract_x
_atom_site_fract_y
_atom_site_fract_z
? ? ? ?
